data_7238124
loop_
_publ_author_name
'Sarma, Rupam J.'
'Baruah, Jubaraj B.'

_publ_section_title
;
 Selectivity in guest--host binding in assemblies of bisphenols
;
_journal_issue 116
_journal_name_full CrystEngComm
_journal_page_first 706
_journal_paper_doi 10.1039/b512786f
_journal_volume 7
_journal_year 2005
_chemical_formula_moiety 'C19 H16 O2. 1/6 H2 O'
_chemical_formula_sum 'C114 H98 O13'
_chemical_formula_weight 1675.92
_chemical_name_common Bis(4-hydroxyphenyl)phenylmethane
_chemical_name_systematic
;
Bis(4-hydroxyphenyl)phenylmethane
;
_space_group_IT_number 148
_space_group_name_Hall '-R 3'
_space_group_name_H-M_alt 'R -3 :H'
_symmetry_cell_setting rhombohedral
_symmetry_space_group_name_H-M 'R -3 :H'
_atom_sites_solution_hydrogens geom
_atom_sites_solution_primary direct
_atom_sites_solution_secondary difmap
_audit_creation_method SHELXL-97
_cell_angle_alpha 90.00
_cell_angle_beta 90.00
_cell_angle_gamma 120.00
_cell_formula_units_Z 18
_cell_length_a 35.873(2)
_cell_length_b 35.873(2)
_cell_length_c 6.108(10)
_cell_measurement_reflns_used 7104
_cell_measurement_temperature 296(2)
_cell_measurement_theta_max 26.49
_cell_measurement_theta_min 2.27
_cell_volume 6807(11)
_computing_cell_refinement 'Bruker SMART'
_computing_data_collection 'Bruker SMART'
_computing_data_reduction 'Bruker SAINT'
_computing_molecular_graphics 'Bruker SHELXTL'
_computing_publication_material 'Bruker SHELXTL'
_computing_structure_refinement 'SHELXL-97 (Sheldrick, 1997)'
_computing_structure_solution 'SHELXS-97 (Sheldrick, 1990)'
_diffrn_ambient_temperature 296(2)
_diffrn_measured_fraction_theta_full 1.000
_diffrn_measured_fraction_theta_max 1.000
_diffrn_measurement_device_type 'CCD area detector'
_diffrn_measurement_method 'phi and omega scans'
_diffrn_radiation_monochromator graphite
_diffrn_radiation_source 'fine-focus sealed tube'
_diffrn_radiation_type MoK\a
_diffrn_radiation_wavelength 0.71073
_diffrn_reflns_av_R_equivalents 0.0218
_diffrn_reflns_av_sigmaI/netI 0.0113
_diffrn_reflns_limit_h_max 47
_diffrn_reflns_limit_h_min -47
_diffrn_reflns_limit_k_max 47
_diffrn_reflns_limit_k_min -47
_diffrn_reflns_limit_l_max 7
_diffrn_reflns_limit_l_min -8
_diffrn_reflns_number 39812
_diffrn_reflns_theta_full 28.28
_diffrn_reflns_theta_max 28.28
_diffrn_reflns_theta_min 1.14
_exptl_absorpt_coefficient_mu 0.077
_exptl_absorpt_correction_type none
_exptl_crystal_colour colorless
_exptl_crystal_density_diffrn 1.209
_exptl_crystal_density_meas 0
_exptl_crystal_density_method 'not measured'
_exptl_crystal_description block
_exptl_crystal_F_000 2610
_exptl_crystal_size_max 0.53
_exptl_crystal_size_mid 0.36
_exptl_crystal_size_min 0.31
_refine_diff_density_max 0.333
_refine_diff_density_min -0.342
_refine_diff_density_rms 0.039
_refine_ls_extinction_coef 0.0000(2)
_refine_ls_extinction_expression Fc^*^=kFc[1+0.001xFc^2^\l^3^/sin(2\q)]^-1/4^
_refine_ls_extinction_method SHELXL
_refine_ls_goodness_of_fit_ref 1.037
_refine_ls_hydrogen_treatment mixed
_refine_ls_matrix_type full
_refine_ls_number_parameters 213
_refine_ls_number_reflns 3762
_refine_ls_number_restraints 0
_refine_ls_restrained_S_all 1.037
_refine_ls_R_factor_all 0.0751
_refine_ls_R_factor_gt 0.0572
_refine_ls_shift/su_max 0.017
_refine_ls_shift/su_mean 0.003
_refine_ls_structure_factor_coef Fsqd
_refine_ls_weighting_details 'calc w=1/[\s^2^(Fo^2^)+(0.0893P)^2^+6.1328P] where P=(Fo^2^+2Fc^2^)/3'
_refine_ls_weighting_scheme calc
_refine_ls_wR_factor_gt 0.1643
_refine_ls_wR_factor_ref 0.1841
_reflns_number_gt 2797
_reflns_number_total 3762
_reflns_threshold_expression >2sigma(I)
_cod_data_source_file b512786f.txt
_cod_data_source_block jbb05029
_cod_depositor_comments
;
The following automatic conversions were performed:

data item '_symmetry_cell_setting' value 'Rhombohedral' was changed
to 'rhombohedral' in accordance with the
/home/saulius/struct/COD-crude-data/automatic-downloads/DataCite-retrospective/RSC/depositions/lib/dictionaries/cif_core.dic
dictionary named 'cif_core.dic' version 2.4.2 last updated on
2011-04-26.

Automatic conversion script
Id: cif_fix_values 6909 2019-04-08 15:41:33Z antanas 
;
_cod_original_cell_volume 6808.04(12)
_cod_original_sg_symbol_H-M R-3
_cod_database_code 7238124

loop_
_symmetry_equiv_pos_as_xyz
'x, y, z'
'-y, x-y, z'
'-x+y, -x, z'
'x+2/3, y+1/3, z+1/3'
'-y+2/3, x-y+1/3, z+1/3'
'-x+y+2/3, -x+1/3, z+1/3'
'x+1/3, y+2/3, z+2/3'
'-y+1/3, x-y+2/3, z+2/3'
'-x+y+1/3, -x+2/3, z+2/3'
'-x, -y, -z'
'y, -x+y, -z'
'x-y, x, -z'
'-x+2/3, -y+1/3, -z+1/3'
'y+2/3, -x+y+1/3, -z+1/3'
'x-y+2/3, x+1/3, -z+1/3'
'-x+1/3, -y+2/3, -z+2/3'
'y+1/3, -x+y+2/3, -z+2/3'
'x-y+1/3, x+2/3, -z+2/3'

loop_
_atom_site_label
_atom_site_type_symbol
_atom_site_fract_x
_atom_site_fract_y
_atom_site_fract_z
_atom_site_U_iso_or_equiv
_atom_site_adp_type
_atom_site_occupancy
_atom_site_symmetry_multiplicity
_atom_site_calc_flag
_atom_site_refinement_flags
O1 O 0.69073(5) 0.03018(4) 0.7903(3) 0.0635(4) Uani 1 1 d .
O2 O 0.68600(8) 0.28962(7) 0.5048(4) 0.0968(6) Uani 1 1 d .
O3 O 0.6667 0.3333 0.8333 0.0923(13) Uani 1 6 d S
H1O H 0.6741(8) 0.0213(8) 0.892(4) 0.071(7) Uiso 1 1 d .
H2O H 0.6644(5) 0.2745(5) 0.576(2) 0.016(4) Uiso 1 1 d .
C1 C 0.71290(5) 0.07431(5) 0.7836(3) 0.0492(4) Uani 1 1 d .
C2 C 0.73920(7) 0.09404(6) 0.6062(3) 0.0612(5) Uani 1 1 d .
H2 H 0.7413 0.0776 0.4944 0.073 Uiso 1 1 calc R
C3 C 0.76237(6) 0.13844(6) 0.5958(3) 0.0581(5) Uani 1 1 d .
H3 H 0.7801 0.1515 0.4756 0.070 Uiso 1 1 calc R
C4 C 0.76014(5) 0.16407(5) 0.7584(3) 0.0470(4) Uani 1 1 d .
C5 C 0.73381(6) 0.14325(6) 0.9374(3) 0.0543(4) Uani 1 1 d .
H5 H 0.6934(7) 0.0857(7) 1.073(4) 0.065(6) Uiso 1 1 d .
C6 C 0.71043(6) 0.09890(6) 0.9503(3) 0.0541(4) Uani 1 1 d .
C7 C 0.78537(6) 0.21279(5) 0.7350(3) 0.0495(4) Uani 1 1 d .
H7 H 0.8047(6) 0.2189(6) 0.611(3) 0.053(5) Uiso 1 1 d .
C8 C 0.75646(6) 0.23091(5) 0.6743(3) 0.0517(4) Uani 1 1 d .
H8 H 0.7319 0.1596 1.0506 0.065 Uiso 1 1 calc R
C9 C 0.75995(11) 0.24898(10) 0.4721(4) 0.0895(8) Uani 1 1 d .
H9 H 0.7791 0.2486 0.3704 0.107 Uiso 1 1 calc R
C10 C 0.73580(13) 0.26769(11) 0.4162(4) 0.1069(11) Uani 1 1 d .
H10 H 0.7389 0.2798 0.2782 0.128 Uiso 1 1 calc R
C11 C 0.70766(8) 0.26847(7) 0.5610(4) 0.0730(6) Uani 1 1 d .
C12 C 0.70266(8) 0.24996(8) 0.7644(5) 0.0791(7) Uani 1 1 d .
H12 H 0.6829 0.2498 0.8637 0.095 Uiso 1 1 calc R
C13 C 0.72739(8) 0.23162(8) 0.8189(4) 0.0723(6) Uani 1 1 d .
H13 H 0.7243(10) 0.2193(9) 0.961(5) 0.103(9) Uiso 1 1 d .
C14 C 0.81532(5) 0.23685(6) 0.9256(3) 0.0513(4) Uani 1 1 d .
C15 C 0.83004(6) 0.21700(6) 1.0688(3) 0.0577(5) Uani 1 1 d .
H15 H 0.8196 0.1876 1.0560 0.069 Uiso 1 1 calc R
C16 C 0.85977(7) 0.23981(8) 1.2293(4) 0.0705(6) Uani 1 1 d .
H16 H 0.8690 0.2257 1.3238 0.085 Uiso 1 1 calc R
C17 C 0.87563(8) 0.28281(8) 1.2497(5) 0.0870(7) Uani 1 1 d .
H17 H 0.8958 0.2983 1.3576 0.104 Uiso 1 1 calc R
C18 C 0.86181(9) 0.30340(8) 1.1109(5) 0.0981(9) Uani 1 1 d .
H18 H 0.8729 0.3329 1.1243 0.118 Uiso 1 1 calc R
C19 C 0.83166(8) 0.28077(7) 0.9518(4) 0.0784(7) Uani 1 1 d .
H19 H 0.8221 0.2951 0.8608 0.094 Uiso 1 1 calc R

loop_
_atom_site_aniso_label
_atom_site_aniso_U_11
_atom_site_aniso_U_22
_atom_site_aniso_U_33
_atom_site_aniso_U_23
_atom_site_aniso_U_13
_atom_site_aniso_U_12
O1 0.0648(8) 0.0470(7) 0.0689(9) -0.0042(6) 0.0142(7) 0.0205(6)
O2 0.1266(18) 0.1034(15) 0.0975(14) -0.0108(12) -0.0195(13) 0.0853(15)
O3 0.107(2) 0.107(2) 0.062(2) 0.000 0.000 0.0536(10)
C1 0.0444(8) 0.0464(8) 0.0552(9) -0.0017(7) 0.0022(7) 0.0214(7)
C2 0.0704(12) 0.0567(10) 0.0541(10) -0.0059(8) 0.0131(9) 0.0300(9)
C3 0.0642(11) 0.0571(10) 0.0495(9) 0.0032(7) 0.0177(8) 0.0277(9)
C4 0.0451(8) 0.0499(9) 0.0482(8) 0.0026(7) 0.0062(6) 0.0254(7)
C5 0.0590(10) 0.0511(9) 0.0527(9) -0.0012(7) 0.0146(7) 0.0273(8)
C6 0.0524(9) 0.0517(9) 0.0564(10) 0.0043(8) 0.0164(8) 0.0246(8)
C7 0.0504(9) 0.0489(9) 0.0483(9) 0.0065(7) 0.0123(7) 0.0241(7)
C8 0.0574(10) 0.0467(8) 0.0495(9) 0.0011(7) 0.0021(7) 0.0250(8)
C9 0.144(2) 0.120(2) 0.0503(11) 0.0154(12) 0.0206(13) 0.100(2)
C10 0.200(4) 0.142(3) 0.0475(11) 0.0033(13) -0.0014(15) 0.137(3)
C11 0.0965(16) 0.0649(12) 0.0763(13) -0.0193(10) -0.0297(12) 0.0544(12)
C12 0.0756(14) 0.0775(14) 0.0986(17) 0.0218(12) 0.0215(12) 0.0491(12)
C13 0.0775(14) 0.0808(14) 0.0743(13) 0.0304(11) 0.0245(11) 0.0514(12)
C14 0.0419(8) 0.0481(9) 0.0582(10) 0.0056(7) 0.0091(7) 0.0184(7)
C15 0.0506(9) 0.0564(10) 0.0693(11) -0.0011(8) 0.0014(8) 0.0290(8)
C16 0.0547(11) 0.0745(13) 0.0836(14) -0.0045(11) -0.0092(10) 0.0333(10)
C17 0.0669(14) 0.0729(15) 0.1025(19) -0.0149(13) -0.0258(13) 0.0210(12)
C18 0.0952(18) 0.0510(12) 0.122(2) -0.0090(13) -0.0271(17) 0.0167(12)
C19 0.0800(15) 0.0480(10) 0.0909(16) 0.0073(10) -0.0148(12) 0.0198(10)

loop_
_atom_type_symbol
_atom_type_description
_atom_type_scat_dispersion_real
_atom_type_scat_dispersion_imag
_atom_type_scat_source
C C 0.0033 0.0016 'International Tables Vol C Tables 4.2.6.8 and 6.1.1.4'
H H 0.0000 0.0000 'International Tables Vol C Tables 4.2.6.8 and 6.1.1.4'
O O 0.0106 0.0060 'International Tables Vol C Tables 4.2.6.8 and 6.1.1.4'

loop_
_geom_angle_atom_site_label_1
_geom_angle_atom_site_label_2
_geom_angle_atom_site_label_3
_geom_angle
C8 C7 C4 111.92(14)
C8 C7 C14 112.49(14)
C4 C7 C14 115.13(14)
C3 C4 C5 117.16(16)
C3 C4 C7 119.87(15)
C5 C4 C7 122.97(15)
C15 C14 C19 117.14(18)
C15 C14 C7 122.12(16)
C19 C14 C7 120.55(17)
C1 C6 C5 119.91(16)
O1 C1 C2 117.98(16)
O1 C1 C6 122.07(16)
C2 C1 C6 119.92(16)
C6 C5 C4 121.40(16)
C9 C8 C13 117.39(19)
C9 C8 C7 120.10(18)
C13 C8 C7 122.46(16)
C16 C15 C14 121.60(19)
C2 C3 C4 122.18(16)
C1 C2 C3 119.42(16)
C17 C16 C15 120.1(2)
C10 C11 O2 118.8(2)
C10 C11 C12 119.9(2)
O2 C11 C12 121.2(2)
C8 C13 C12 121.8(2)
C16 C17 C18 119.8(2)
C18 C19 C14 120.8(2)
C11 C12 C13 119.1(2)
C8 C9 C10 121.5(2)
C11 C10 C9 120.4(2)
C17 C18 C19 120.5(2)

loop_
_geom_bond_atom_site_label_1
_geom_bond_atom_site_label_2
_geom_bond_distance
C1 O1 1.372(2)
C1 C2 1.378(3)
C3 C2 1.381(3)
C4 C3 1.382(2)
C4 C5 1.393(2)
C6 C1 1.379(2)
C6 C5 1.381(3)
C7 C8 1.519(2)
C7 C4 1.521(2)
C7 C14 1.526(3)
C8 C9 1.371(3)
C8 C13 1.376(3)
C9 C10 1.378(3)
C11 C10 1.353(4)
C11 O2 1.374(3)
C11 C12 1.377(3)
C13 C12 1.384(3)
C14 C15 1.388(3)
C14 C19 1.388(3)
C15 C16 1.377(3)
C16 C17 1.357(3)
C17 C18 1.370(4)
C19 C18 1.376(4)

loop_
_geom_torsion_atom_site_label_1
_geom_torsion_atom_site_label_2
_geom_torsion_atom_site_label_3
_geom_torsion_atom_site_label_4
_geom_torsion
C8 C7 C4 C3 104.56(19)
C14 C7 C4 C3 -125.35(18)
C8 C7 C4 C5 -74.6(2)
C14 C7 C4 C5 55.5(2)
C8 C7 C14 C15 151.21(16)
C4 C7 C14 C15 21.4(2)
C8 C7 C14 C19 -33.9(2)
C4 C7 C14 C19 -163.75(18)
C5 C6 C1 O1 179.15(18)
C5 C6 C1 C2 1.0(3)
C1 C6 C5 C4 0.0(3)
C3 C4 C5 C6 -1.0(3)
C7 C4 C5 C6 178.19(17)
C4 C7 C8 C9 -112.1(2)
C14 C7 C8 C9 116.5(2)
C4 C7 C8 C13 70.6(2)
C14 C7 C8 C13 -60.9(2)
C19 C14 C15 C16 -0.4(3)
C7 C14 C15 C16 174.64(17)
C5 C4 C3 C2 1.0(3)
C7 C4 C3 C2 -178.22(18)
O1 C1 C2 C3 -179.23(18)
C6 C1 C2 C3 -1.0(3)
C4 C3 C2 C1 0.0(3)
C14 C15 C16 C17 -0.4(3)
C9 C8 C13 C12 -0.3(4)
C7 C8 C13 C12 177.1(2)
C15 C16 C17 C18 0.3(4)
C15 C14 C19 C18 1.2(4)
C7 C14 C19 C18 -173.9(2)
C10 C11 C12 C13 1.4(4)
O2 C11 C12 C13 -175.5(2)
C8 C13 C12 C11 -0.8(4)
C13 C8 C9 C10 0.9(4)
C7 C8 C9 C10 -176.6(3)
O2 C11 C10 C9 176.2(3)
C12 C11 C10 C9 -0.9(5)
C8 C9 C10 C11 -0.3(5)
C16 C17 C18 C19 0.5(5)
C14 C19 C18 C17 -1.3(5)
